data_4024328
loop_
_publ_author_name
'D. Scott Bohle'
'Inna Perepichka'

_publ_section_title
;
A New Synthetic Route to 3-Oxo-4-amino-1,2,3-oxadiazole from the
Diazeniumdiolation of Benzyl Cyanide: Stable Sydnone Iminium N-Oxides
;
_journal_name_full 'Journal of Organic Chemistry'
_journal_page_first 1621
_journal_page_last 1626
_journal_paper_doi 10.1021/jo802343k
_journal_volume 74
_journal_year 2009
_chemical_formula_sum 'C8 H7 N3 O2'
_chemical_formula_weight 177.17
_chemical_name_systematic
; 
 ? 
;
_space_group_IT_number 14
_symmetry_cell_setting monoclinic
_symmetry_space_group_name_Hall '-P 2yn'
_symmetry_space_group_name_H-M 'P 1 21/n 1'
_atom_sites_solution_hydrogens geom
_atom_sites_solution_primary direct
_atom_sites_solution_secondary difmap
_audit_creation_method SHELXL-97
_cell_angle_alpha 90.00
_cell_angle_beta 110.454(2)
_cell_angle_gamma 90.00
_cell_formula_units_Z 4
_cell_length_a 7.3570(11)
_cell_length_b 12.3496(18)
_cell_length_c 9.3845(14)
_cell_measurement_reflns_used 5271
_cell_measurement_temperature 373(2)
_cell_measurement_theta_max 28.08
_cell_measurement_theta_min 2.32
_cell_volume 798.9(2)
_computing_cell_refinement 'Bruker SMART'
_computing_data_collection 'Bruker SMART'
_computing_data_reduction 'Bruker SAINT'
_computing_molecular_graphics 'Bruker SHELXTL'
_computing_publication_material 'Bruker SHELXTL'
_computing_structure_refinement 'SHELXL-97 (Sheldrick, 1997)'
_computing_structure_solution 'SHELXS-97 (Sheldrick, 1990)'
_diffrn_ambient_temperature 373(2)
_diffrn_measured_fraction_theta_full 0.951
_diffrn_measured_fraction_theta_max 0.951
_diffrn_measurement_device_type 'CCD area detector'
_diffrn_measurement_method 'phi and omega scans'
_diffrn_radiation_monochromator graphite
_diffrn_radiation_source 'fine-focus sealed tube'
_diffrn_radiation_type MoK\a
_diffrn_radiation_wavelength 0.71073
_diffrn_reflns_av_R_equivalents 0.0282
_diffrn_reflns_av_sigmaI/netI 0.0229
_diffrn_reflns_limit_h_max 9
_diffrn_reflns_limit_h_min -9
_diffrn_reflns_limit_k_max 16
_diffrn_reflns_limit_k_min -16
_diffrn_reflns_limit_l_max 12
_diffrn_reflns_limit_l_min -12
_diffrn_reflns_number 6698
_diffrn_reflns_theta_full 28.0
_diffrn_reflns_theta_max 28.0
_diffrn_reflns_theta_min 2.84
_exptl_absorpt_coefficient_mu 0.110
_exptl_absorpt_correction_type none
_exptl_crystal_colour colorless
_exptl_crystal_density_diffrn 1.473
_exptl_crystal_density_meas ?
_exptl_crystal_density_method 'not measured'
_exptl_crystal_description block
_exptl_crystal_F_000 368
_exptl_crystal_size_max 0.08
_exptl_crystal_size_mid 0.08
_exptl_crystal_size_min 0.08
_refine_diff_density_max 0.309
_refine_diff_density_min -0.231
_refine_diff_density_rms 0.050
_refine_ls_extinction_method none
_refine_ls_goodness_of_fit_ref 1.011
_refine_ls_hydrogen_treatment mixed
_refine_ls_matrix_type full
_refine_ls_number_parameters 126
_refine_ls_number_reflns 1835
_refine_ls_number_restraints 0
_refine_ls_restrained_S_all 1.011
_refine_ls_R_factor_all 0.0414
_refine_ls_R_factor_gt 0.0364
_refine_ls_shift/su_max 0.001
_refine_ls_shift/su_mean 0.000
_refine_ls_structure_factor_coef Fsqd
_refine_ls_weighting_details 'calc w=1/[\s^2^(Fo^2^)+(0.0610P)^2^+0.3287P] where P=(Fo^2^+2Fc^2^)/3'
_refine_ls_weighting_scheme calc
_refine_ls_wR_factor_gt 0.1000
_refine_ls_wR_factor_ref 0.1055
_reflns_number_gt 1622
_reflns_number_total 1835
_reflns_threshold_expression >2sigma(I)
_cod_data_source_file jo802343k_si_001.cif
_cod_data_source_block ip822m
_cod_depositor_comments
;
The following automatic conversions were performed:
'_symmetry_cell_setting' value 'Monoclinic' changed to 'monoclinic'
according to '/home/saulius/struct/CIF-dictionaries/cif_core.dic'
dictionary named 'cif_core.dic' version 2.4.1 from 2010-06-29.

Automatic conversion script
Id: cif_fix_enum 1527 2010-12-29 10:47:43Z saulius 

The following automatic conversions were performed:

'_exptl_crystal_density_meas' value 'na' was changed to '?' - the
value is perceived as not measured.

Automatic conversion script
Id: cif_fix_values 3008 2015-01-20 13:52:24Z robertas 
;
_cod_original_sg_symbol_H-M P2(1)/n
_cod_database_code 4024328

loop_
_symmetry_equiv_pos_as_xyz
'x, y, z'
'-x+1/2, y+1/2, -z+1/2'
'-x, -y, -z'
'x-1/2, -y-1/2, z-1/2'

loop_
_atom_site_label
_atom_site_type_symbol
_atom_site_fract_x
_atom_site_fract_y
_atom_site_fract_z
_atom_site_U_iso_or_equiv
_atom_site_adp_type
_atom_site_occupancy
_atom_site_symmetry_multiplicity
_atom_site_calc_flag
_atom_site_refinement_flags
_atom_site_disorder_assembly
_atom_site_disorder_group
N1 N 0.07599(13) 0.79208(8) 0.70989(11) 0.0157(2) Uani 1 1 d . . .
N2 N 0.08691(15) 0.73585(8) 0.59478(12) 0.0193(2) Uani 1 1 d . . .
O1 O 0.02181(12) 0.89193(7) 0.68988(10) 0.0198(2) Uani 1 1 d . . .
O2 O 0.15056(12) 0.63381(7) 0.65785(10) 0.0187(2) Uani 1 1 d . . .
C1 C 0.17558(16) 0.63540(9) 0.80691(13) 0.0161(2) Uani 1 1 d . . .
N3 N 0.23940(15) 0.54497(8) 0.88883(13) 0.0197(2) Uani 1 1 d . . .
C2 C 0.12574(16) 0.73560(9) 0.84524(13) 0.0149(2) Uani 1 1 d . . .
C3 C 0.12204(16) 0.77713(9) 0.98988(13) 0.0151(2) Uani 1 1 d . . .
C4 C 0.16969(17) 0.88444(9) 1.03529(14) 0.0180(3) Uani 1 1 d . . .
H4A H 0.1981 0.9329 0.9702 0.022 Uiso 1 1 calc R . .
C5 C 0.17453(17) 0.91851(10) 1.17737(14) 0.0211(3) Uani 1 1 d . . .
H5A H 0.2051 0.9901 1.2068 0.025 Uiso 1 1 calc R . .
C6 C 0.13387(18) 0.84631(10) 1.27635(14) 0.0216(3) Uani 1 1 d . . .
H6A H 0.1394 0.8692 1.3722 0.026 Uiso 1 1 calc R . .
C7 C 0.08512(17) 0.74003(10) 1.23121(14) 0.0201(3) Uani 1 1 d . . .
H7A H 0.0574 0.6917 1.2969 0.024 Uiso 1 1 calc R . .
C8 C 0.07748(17) 0.70543(9) 1.08860(14) 0.0177(3) Uani 1 1 d . . .
H8A H 0.0427 0.6344 1.0584 0.021 Uiso 1 1 calc R . .
H1B H 0.302(3) 0.5576(13) 0.988(2) 0.030(4) Uiso 1 1 d . . .
H1A H 0.294(2) 0.4946(14) 0.848(2) 0.032(4) Uiso 1 1 d . . .

loop_
_atom_site_aniso_label
_atom_site_aniso_U_11
_atom_site_aniso_U_22
_atom_site_aniso_U_33
_atom_site_aniso_U_23
_atom_site_aniso_U_13
_atom_site_aniso_U_12
N1 0.0138(4) 0.0174(5) 0.0157(5) 0.0012(3) 0.0048(4) -0.0020(3)
N2 0.0203(5) 0.0226(5) 0.0154(5) 0.0014(4) 0.0069(4) 0.0001(4)
O1 0.0217(4) 0.0146(4) 0.0217(5) 0.0044(3) 0.0059(3) -0.0004(3)
O2 0.0198(4) 0.0220(4) 0.0143(4) -0.0016(3) 0.0060(3) 0.0014(3)
C1 0.0143(5) 0.0190(6) 0.0149(6) -0.0018(4) 0.0053(4) -0.0012(4)
N3 0.0245(5) 0.0162(5) 0.0174(6) -0.0015(4) 0.0060(4) 0.0044(4)
C2 0.0145(5) 0.0160(5) 0.0136(6) 0.0012(4) 0.0041(4) -0.0007(4)
C3 0.0127(5) 0.0171(5) 0.0147(6) -0.0002(4) 0.0036(4) 0.0027(4)
C4 0.0179(5) 0.0165(6) 0.0181(6) 0.0013(4) 0.0044(4) 0.0018(4)
C5 0.0208(6) 0.0184(6) 0.0211(6) -0.0047(4) 0.0037(5) 0.0031(4)
C6 0.0204(6) 0.0276(6) 0.0165(6) -0.0038(5) 0.0059(5) 0.0068(5)
C7 0.0198(6) 0.0255(6) 0.0164(6) 0.0027(4) 0.0084(5) 0.0036(4)
C8 0.0176(5) 0.0170(5) 0.0186(6) -0.0001(4) 0.0066(4) 0.0016(4)

loop_
_atom_type_symbol
_atom_type_description
_atom_type_scat_dispersion_real
_atom_type_scat_dispersion_imag
_atom_type_scat_source
C C 0.0033 0.0016 'International Tables Vol C Tables 4.2.6.8 and 6.1.1.4'
H H 0.0000 0.0000 'International Tables Vol C Tables 4.2.6.8 and 6.1.1.4'
N N 0.0061 0.0033 'International Tables Vol C Tables 4.2.6.8 and 6.1.1.4'
O O 0.0106 0.0060 'International Tables Vol C Tables 4.2.6.8 and 6.1.1.4'

loop_
_geom_angle_atom_site_label_1
_geom_angle_atom_site_label_2
_geom_angle_atom_site_label_3
_geom_angle
_geom_angle_site_symmetry_1
_geom_angle_site_symmetry_3
_geom_angle_publ_flag
O1 N1 N2 119.46(9) . . ?
O1 N1 C2 125.86(10) . . ?
N2 N1 C2 114.69(10) . . ?
N1 N2 O2 103.66(9) . . ?
C1 O2 N2 109.27(9) . . ?
N3 C1 O2 118.42(10) . . ?
N3 C1 C2 132.11(11) . . ?
O2 C1 C2 109.46(10) . . ?
C1 N3 H1B 113.5(11) . . ?
C1 N3 H1A 117.0(11) . . ?
H1B N3 H1A 114.6(16) . . ?
C1 C2 N1 102.89(10) . . ?
C1 C2 C3 130.78(11) . . ?
N1 C2 C3 126.32(10) . . ?
C4 C3 C8 119.28(11) . . ?
C4 C3 C2 122.13(11) . . ?
C8 C3 C2 118.52(10) . . ?
C5 C4 C3 119.99(11) . . ?
C5 C4 H4A 120.0 . . ?
C3 C4 H4A 120.0 . . ?
C4 C5 C6 120.50(11) . . ?
C4 C5 H5A 119.7 . . ?
C6 C5 H5A 119.7 . . ?
C7 C6 C5 119.65(11) . . ?
C7 C6 H6A 120.2 . . ?
C5 C6 H6A 120.2 . . ?
C6 C7 C8 120.33(11) . . ?
C6 C7 H7A 119.8 . . ?
C8 C7 H7A 119.8 . . ?
C7 C8 C3 120.23(11) . . ?
C7 C8 H8A 119.9 . . ?
C3 C8 H8A 119.9 . . ?

loop_
_geom_bond_atom_site_label_1
_geom_bond_atom_site_label_2
_geom_bond_distance
_geom_bond_site_symmetry_2
_geom_bond_publ_flag
N1 O1 1.2893(13) . ?
N1 N2 1.3100(14) . ?
N1 C2 1.3817(14) . ?
N2 O2 1.4014(13) . ?
O2 C1 1.3458(15) . ?
C1 N3 1.3440(15) . ?
C1 C2 1.3738(16) . ?
N3 H1B 0.893(19) . ?
N3 H1A 0.897(18) . ?
C2 C3 1.4601(16) . ?
C3 C4 1.3987(16) . ?
C3 C8 1.4007(16) . ?
C4 C5 1.3867(17) . ?
C4 H4A 0.9300 . ?
C5 C6 1.3934(18) . ?
C5 H5A 0.9300 . ?
C6 C7 1.3873(18) . ?
C6 H6A 0.9300 . ?
C7 C8 1.3872(17) . ?
C7 H7A 0.9300 . ?
C8 H8A 0.9300 . ?

loop_
_geom_torsion_atom_site_label_1
_geom_torsion_atom_site_label_2
_geom_torsion_atom_site_label_3
_geom_torsion_atom_site_label_4
_geom_torsion
_geom_torsion_site_symmetry_1
_geom_torsion_site_symmetry_2
_geom_torsion_site_symmetry_3
_geom_torsion_site_symmetry_4
_geom_torsion_publ_flag
O1 N1 N2 O2 179.52(9) . . . . ?
C2 N1 N2 O2 -0.52(12) . . . . ?
N1 N2 O2 C1 -0.56(11) . . . . ?
N2 O2 C1 N3 -179.04(10) . . . . ?
N2 O2 C1 C2 1.43(12) . . . . ?
N3 C1 C2 N1 178.92(12) . . . . ?
O2 C1 C2 N1 -1.63(12) . . . . ?
N3 C1 C2 C3 -1.4(2) . . . . ?
O2 C1 C2 C3 178.08(10) . . . . ?
O1 N1 C2 C1 -178.69(10) . . . . ?
N2 N1 C2 C1 1.35(13) . . . . ?
O1 N1 C2 C3 1.58(17) . . . . ?
N2 N1 C2 C3 -178.38(10) . . . . ?
C1 C2 C3 C4 144.87(13) . . . . ?
N1 C2 C3 C4 -35.48(17) . . . . ?
C1 C2 C3 C8 -32.27(18) . . . . ?
N1 C2 C3 C8 147.39(11) . . . . ?
C8 C3 C4 C5 0.71(17) . . . . ?
C2 C3 C4 C5 -176.41(10) . . . . ?
C3 C4 C5 C6 0.58(17) . . . . ?
C4 C5 C6 C7 -1.06(18) . . . . ?
C5 C6 C7 C8 0.25(18) . . . . ?
C6 C7 C8 C3 1.04(18) . . . . ?
C4 C3 C8 C7 -1.51(17) . . . . ?
C2 C3 C8 C7 175.71(10) . . . . ?
